data_4125553
loop_
_publ_author_name
'Deegan, Meaghan M.'
'Peters, Jonas C.'

_publ_section_title
;
 CO Reduction to CH3OSiMe3: Electrophile-Promoted Hydride Migration at a
 Single Fe Site.
;
_journal_issue 7
_journal_name_full 'Journal of the American Chemical Society'
_journal_page_first 2561
_journal_page_last 2564
_journal_paper_doi 10.1021/jacs.6b12444
_journal_volume 139
_journal_year 2017
_chemical_formula_moiety 'C45 H71 B Fe K O3 P3, 2(C4 H8 O)'
_chemical_formula_sum 'C53 H87 B Fe K O5 P3'
_chemical_formula_weight 1002.89
_space_group_crystal_system monoclinic
_space_group_IT_number 14
_space_group_name_Hall '-P 2ybc'
_space_group_name_H-M_alt 'P 1 21/c 1'
_symmetry_space_group_name_Hall '-P 2ybc'
_symmetry_space_group_name_H-M 'P 1 21/c 1'
_atom_sites_solution_hydrogens mixed
_atom_sites_solution_primary dual
_audit_creation_date 2016-11-29
_audit_creation_method
;
Olex2 1.2
(compiled 2016.11.24 svn.r3356 for OlexSys, GUI svn.r5267)
;
_cell_angle_alpha 90
_cell_angle_beta 97.191(6)
_cell_angle_gamma 90
_cell_formula_units_Z 4
_cell_length_a 11.2309(19)
_cell_length_b 23.142(4)
_cell_length_c 20.143(3)
_cell_measurement_reflns_used 9451
_cell_measurement_temperature 100(2)
_cell_measurement_theta_max 34.02
_cell_measurement_theta_min 2.37
_cell_volume 5194.1(15)
_computing_molecular_graphics 'Olex2 (Dolomanov et al., 2009)'
_computing_publication_material 'Olex2 (Dolomanov et al., 2009)'
_computing_structure_refinement 'XL (Sheldrick, 2008)'
_computing_structure_solution 'XT (Sheldrick, 2015)'
_diffrn_ambient_temperature 100.01
_diffrn_detector 'CMOS Area Detector'
_diffrn_detector_area_resol_mean 10.24
_diffrn_detector_type 'Bruker PHOTON 100 CMOS'
_diffrn_measured_fraction_theta_full 0.999
_diffrn_measured_fraction_theta_max 0.999
_diffrn_measurement_device '\k-geometry diffractometer'
_diffrn_measurement_device_type 'Bruker D8 VENTURE Kappa Duo PHOTON 100 CMOS'
_diffrn_measurement_method '\f and \w scans'
_diffrn_radiation_monochromator 'multilayer mirrors'
_diffrn_radiation_type MoK\a
_diffrn_radiation_wavelength 0.71073
_diffrn_reflns_av_R_equivalents 0.0733
_diffrn_reflns_av_unetI/netI 0.0370
_diffrn_reflns_Laue_measured_fraction_full 0.999
_diffrn_reflns_Laue_measured_fraction_max 0.999
_diffrn_reflns_limit_h_max 18
_diffrn_reflns_limit_h_min -18
_diffrn_reflns_limit_k_max 38
_diffrn_reflns_limit_k_min -38
_diffrn_reflns_limit_l_max 33
_diffrn_reflns_limit_l_min -33
_diffrn_reflns_number 340633
_diffrn_reflns_point_group_measured_fraction_full 0.999
_diffrn_reflns_point_group_measured_fraction_max 0.999
_diffrn_reflns_theta_full 25.000
_diffrn_reflns_theta_max 36.347
_diffrn_reflns_theta_min 2.371
_diffrn_source 'I\mS HB micro-focus sealed tube'
_diffrn_source_current 1
_diffrn_source_power 0.05
_diffrn_source_type 'Incoatech I\mS HB'
_diffrn_source_voltage 50
_diffrn_standards_number 0
_exptl_absorpt_coefficient_mu 0.508
_exptl_absorpt_correction_T_max 1.0000
_exptl_absorpt_correction_T_min 0.9611
_exptl_absorpt_correction_type multi-scan
_exptl_absorpt_process_details
'SADABS-2016/2 (Bruker,2016/2) was used for absorption correction. wR2(int) was 0.0704 before and 0.0565 after correction. The Ratio of minimum to maximum transmission is 0.9611. The \l/2 correction factor is Not present.'
_exptl_crystal_colour yellow
_exptl_crystal_colour_primary yellow
_exptl_crystal_density_diffrn 1.282
_exptl_crystal_description block
_exptl_crystal_F_000 2160
_exptl_crystal_size_max 0.199
_exptl_crystal_size_mid 0.172
_exptl_crystal_size_min 0.116
_refine_diff_density_max 0.918
_refine_diff_density_min -0.981
_refine_diff_density_rms 0.081
_refine_ls_extinction_method none
_refine_ls_goodness_of_fit_ref 1.015
_refine_ls_hydrogen_treatment mixed
_refine_ls_matrix_type full
_refine_ls_number_parameters 799
_refine_ls_number_reflns 25208
_refine_ls_number_restraints 327
_refine_ls_restrained_S_all 1.034
_refine_ls_R_factor_all 0.0710
_refine_ls_R_factor_gt 0.0458
_refine_ls_shift/su_max 0.002
_refine_ls_shift/su_mean 0.000
_refine_ls_structure_factor_coef Fsqd
_refine_ls_weighting_details 'w=1/[\s^2^(Fo^2^)+(0.0539P)^2^+3.8483P] where P=(Fo^2^+2Fc^2^)/3'
_refine_ls_weighting_scheme calc
_refine_ls_wR_factor_gt 0.1097
_refine_ls_wR_factor_ref 0.1208
_reflns_Friedel_coverage 0.000
_reflns_number_gt 19141
_reflns_number_total 25208
_reflns_threshold_expression 'I > 2\s(I)'
_cod_data_source_file ja6b12444_si_002.cif
_cod_data_source_block compound4
_cod_depositor_comments 'Adding full bibliography for 4125551--4125555.cif.'
_cod_database_code 4125553
_shelx_space_group_comment
;
The symmetry employed for this shelxl refinement is uniquely defined
by the following loop, which should always be used as a source of
symmetry information in preference to the above space-group names.
They are only intended as comments.
;
_olex2_refinement_description
;
1. Fixed Uiso
 At 1.2 times of:
  All C(H) groups, All C(H,H) groups
 At 1.5 times of:
  All C(H,H,H) groups
2. Restrained distances
 O5B-C49B \\sim O5C-C49C \\sim O5A-C49A
 with sigma of 0.02
 C49A-C50A \\sim C49B-C50B \\sim C49C-C50C
 with sigma of 0.02
 C50A-C51A \\sim C50B-C51B \\sim C50C-C51C
 with sigma of 0.02
 C52B-O5B \\sim C52A-O5A \\sim C52C-O5C
 with sigma of 0.02
 C51B-C52B \\sim C51A-C52A \\sim C51C-C52C
 with sigma of 0.02
 O5B-C51A \\sim O5A-C51B \\sim O5C-C51C
 with sigma of 0.02
 C52B-C50A \\sim C52A-C50B \\sim C52C-C50C
 with sigma of 0.02
 C51C-C49C \\sim C51B-C49B \\sim C51A-C49A
 with sigma of 0.02
 C50C-O5C \\sim C50B-O5B \\sim C50A-O5A
 with sigma of 0.02
 C49C-C52C \\sim C49A-C52A \\sim C49B-C52B
 with sigma of 0.02
3. Uiso/Uaniso restraints and constraints
Uanis(O4B) = Uanis(O4A)
Uanis(O5C) = Uanis(O5A) = Uanis(O5B)
Uanis(C50A) = Uanis(C50B)
4. Rigid body (RIGU) restrains
 O4A, C45A, C46A, C47A, C48A, O4B, C45B, C46B, C47B, C48B
 with sigma for 1-2 distances of 0.004 and sigma for 1-3 distances of 0.004
 O5A, C52A, C51A, C49A, C50A
 with sigma for 1-2 distances of 0.004 and sigma for 1-3 distances of 0.004
 C49B, C50B, C51B, C52B, O5B
 with sigma for 1-2 distances of 0.004 and sigma for 1-3 distances of 0.004
 O5A, C52A, C51A, C49A, C50A, C49B, C50B, C51B, C52B, O5B, C52C, C51C, C50C,
 C49C, O5C
 with sigma for 1-2 distances of 0.004 and sigma for 1-3 distances of 0.004
 O3A, O2A, C37A, C44A, C38A, C40A, C41A, C39A, C43A, C42A, C39B, C41B, C42B,
 C43B, C44B, O3B, C40B, O2B, C37B, C38B
 with sigma for 1-2 distances of 0.004 and sigma for 1-3 distances of 0.004
5. Same fragment restrains
{O4B, C45B, C46B, C47B, C48B} sigma for 1-2: 0.01, 1-3: 0.02
{O4A, C48A, C47A, C46A, C45A} sigma for 1-2: 0.01, 1-3: 0.02
as
{O4A, C45A, C46A, C47A, C48A}
6. Others
 1*[Sof(O5A)+Sof(C52A)+Sof(H52A)+Sof(H52B)+Sof(C51A)+Sof(H51A)+Sof(H51B)+
 Sof(C49A)+Sof(H49A)+Sof(H49B)+Sof(C50A)+Sof(H50A)+Sof(H50B)]+1*[Sof(C49B)+
 Sof(H49C)+Sof(H49D)+Sof(C50B)+Sof(H50C)+Sof(H50D)+Sof(C51B)+Sof(H51C)+
 Sof(H51D)+Sof(C52B)+Sof(H52C)+Sof(H52D)+Sof(O5B)]+1*[Sof(C52C)+Sof(H52E)+
 Sof(H52F)+Sof(C51C)+Sof(H51E)+Sof(H51F)+Sof(C50C)+Sof(H50E)+Sof(H50F)+
 Sof(C49C)+Sof(H49E)+Sof(H49F)+Sof(O5C)]=1 with esd of 0.0001
 Sof(C39B)=Sof(H39C)=Sof(H39D)=Sof(C41B)=Sof(H41C)=Sof(H41D)=Sof(C42B)=
 Sof(H42C)=Sof(H42D)=Sof(C43B)=Sof(H43C)=Sof(H43D)=Sof(C44B)=Sof(H44C)=
 Sof(H44D)=Sof(O3B)=Sof(C40B)=Sof(H40C)=Sof(H40D)=Sof(O2B)=Sof(C37B)=Sof(H37C)=
 Sof(H37D)=Sof(C38B)=Sof(H38C)=Sof(H38D)=1-FVAR(1)
 Sof(O3A)=Sof(O2A)=Sof(C37A)=Sof(H37A)=Sof(H37B)=Sof(C44A)=Sof(H44A)=Sof(H44B)=
 Sof(C38A)=Sof(H38A)=Sof(H38B)=Sof(C40A)=Sof(H40A)=Sof(H40B)=Sof(C41A)=
 Sof(H41A)=Sof(H41B)=Sof(C39A)=Sof(H39A)=Sof(H39B)=Sof(C43A)=Sof(H43A)=
 Sof(H43B)=Sof(C42A)=Sof(H42A)=Sof(H42B)=FVAR(1)
 Sof(O5A)=Sof(C52A)=Sof(H52A)=Sof(H52B)=Sof(C51A)=Sof(H51A)=Sof(H51B)=
 Sof(C49A)=Sof(H49A)=Sof(H49B)=Sof(C50A)=Sof(H50A)=Sof(H50B)=FVAR(2)
 Sof(C49B)=Sof(H49C)=Sof(H49D)=Sof(C50B)=Sof(H50C)=Sof(H50D)=Sof(C51B)=
 Sof(H51C)=Sof(H51D)=Sof(C52B)=Sof(H52C)=Sof(H52D)=Sof(O5B)=FVAR(3)
 Sof(C52C)=Sof(H52E)=Sof(H52F)=Sof(C51C)=Sof(H51E)=Sof(H51F)=Sof(C50C)=
 Sof(H50E)=Sof(H50F)=Sof(C49C)=Sof(H49E)=Sof(H49F)=Sof(O5C)=FVAR(4)
 Sof(O4B)=Sof(C45B)=Sof(H45C)=Sof(H45D)=Sof(C46B)=Sof(H46C)=Sof(H46D)=
 Sof(C47B)=Sof(H47C)=Sof(H47D)=Sof(C48B)=Sof(H48C)=Sof(H48D)=1-FVAR(5)
 Sof(O4A)=Sof(C45A)=Sof(H45A)=Sof(H45B)=Sof(C46A)=Sof(H46A)=Sof(H46B)=
 Sof(C47A)=Sof(H47A)=Sof(H47B)=Sof(C48A)=Sof(H48A)=Sof(H48B)=FVAR(5)
7.a Ternary CH refined with riding coordinates:
 C19(H19), C22(H22), C25(H25), C35(H35), C28(H28), C32(H32)
7.b Secondary CH2 refined with riding coordinates:
 C37A(H37A,H37B), C44A(H44A,H44B), C38A(H38A,H38B), C40A(H40A,H40B), C41A(H41A,
 H41B), C39A(H39A,H39B), C43A(H43A,H43B), C42A(H42A,H42B), C39B(H39C,H39D),
 C41B(H41C,H41D), C42B(H42C,H42D), C43B(H43C,H43D), C44B(H44C,H44D), C40B(H40C,
 H40D), C37B(H37C,H37D), C38B(H38C,H38D), C52A(H52A,H52B), C51A(H51A,H51B),
 C49A(H49A,H49B), C50A(H50A,H50B), C45A(H45A,H45B), C46A(H46A,H46B), C47A(H47A,
 H47B), C48A(H48A,H48B), C49B(H49C,H49D), C50B(H50C,H50D), C51B(H51C,H51D),
 C52B(H52C,H52D), C45B(H45C,H45D), C46B(H46C,H46D), C47B(H47C,H47D), C48B(H48C,
 H48D), C52C(H52E,H52F), C51C(H51E,H51F), C50C(H50E,H50F), C49C(H49E,H49F)
7.c Aromatic/amide H refined with riding coordinates:
 C3(H3), C2(H2), C8(H8), C17(H17), C11(H11), C9(H9), C4(H4), C10(H10), C5(H5),
 C16(H16), C15(H15), C14(H14)
7.d Idealised Me refined as rotating group:
 C20(H20A,H20B,H20C), C36(H36A,H36B,H36C), C23(H23A,H23B,H23C), C21(H21A,H21B,
 H21C), C29(H29A,H29B,H29C), C24(H24A,H24B,H24C), C26(H26A,H26B,H26C), C27(H27A,
 H27B,H27C), C30(H30A,H30B,H30C), C31(H31A,H31B,H31C), C34(H34A,H34B,H34C),
 C33(H33A,H33B,H33C)
;
_shelx_shelxl_version_number 2014/7
_olex2_submission_special_instructions 'No special instructions were received'

loop_
_space_group_symop_operation_xyz
'x, y, z'
'-x, y+1/2, -z+1/2'
'-x, -y, -z'
'x, -y-1/2, z-1/2'

loop_
_atom_site_label
_atom_site_type_symbol
_atom_site_fract_x
_atom_site_fract_y
_atom_site_fract_z
_atom_site_U_iso_or_equiv
_atom_site_adp_type
_atom_site_occupancy
_atom_site_site_symmetry_order
_atom_site_calc_flag
_atom_site_refinement_flags_posn
_atom_site_refinement_flags_adp
_atom_site_refinement_flags_occupancy
_atom_site_disorder_assembly
_atom_site_disorder_group
Fe1 Fe 0.26710(2) 0.69112(2) 0.43045(2) 0.01017(4) Uani 1 1 d . . . . .
K1 K 0.43679(2) 0.72834(2) 0.70089(2) 0.01764(5) Uani 1 1 d . . . . .
P1 P 0.16816(3) 0.60803(2) 0.42249(2) 0.01122(5) Uani 1 1 d . . . . .
P2 P 0.44488(3) 0.67142(2) 0.40522(2) 0.01198(5) Uani 1 1 d . . . . .
P3 P 0.13797(3) 0.76391(2) 0.41756(2) 0.01303(6) Uani 1 1 d . . . . .
O1 O 0.34148(9) 0.70142(4) 0.57465(5) 0.02024(18) Uani 1 1 d . . . . .
O3A O 0.4610(10) 0.6176(4) 0.7408(5) 0.0259(11) Uani 0.701(5) 1 d . U P A 1
O2A O 0.6718(4) 0.71533(18) 0.70733(17) 0.0306(7) Uani 0.701(5) 1 d . U P A 1
C19 C 0.08000(11) 0.58748(5) 0.49173(6) 0.0145(2) Uani 1 1 d . . . . .
H19 H 0.0288 0.5534 0.4767 0.017 Uiso 1 1 calc R . . . .
C22 C 0.24190(11) 0.53570(5) 0.41071(6) 0.0149(2) Uani 1 1 d . . . . .
H22 H 0.3142 0.5330 0.4450 0.018 Uiso 1 1 calc R . . . .
C3 C -0.12189(13) 0.57867(6) 0.27702(8) 0.0228(3) Uani 1 1 d . . . . .
H3 H -0.1947 0.5573 0.2704 0.027 Uiso 1 1 calc R . . . .
C2 C -0.04709(12) 0.57501(6) 0.33744(7) 0.0184(2) Uani 1 1 d . . . . .
H2 H -0.0679 0.5504 0.3719 0.022 Uiso 1 1 calc R . . . .
C20 C 0.16387(12) 0.57010(6) 0.55423(6) 0.0178(2) Uani 1 1 d . . . . .
H20A H 0.2136 0.5374 0.5436 0.027 Uiso 1 1 calc GR . . . .
H20B H 0.1162 0.5589 0.5897 0.027 Uiso 1 1 calc GR . . . .
H20C H 0.2156 0.6028 0.5694 0.027 Uiso 1 1 calc GR . . . .
C1 C 0.05887(11) 0.60753(5) 0.34751(6) 0.01360(19) Uani 1 1 d . . . . .
C7 C 0.44187(11) 0.66201(5) 0.31448(6) 0.01358(19) Uani 1 1 d . . . . .
C8 C 0.54235(12) 0.65029(6) 0.28146(7) 0.0172(2) Uani 1 1 d . . . . .
H8 H 0.6207 0.6530 0.3053 0.021 Uiso 1 1 calc R . . . .
C36 C -0.09865(12) 0.73177(6) 0.36012(8) 0.0212(2) Uani 1 1 d . . . . .
H36A H -0.0809 0.7486 0.3178 0.032 Uiso 1 1 calc GR . . . .
H36B H -0.1852 0.7338 0.3624 0.032 Uiso 1 1 calc GR . . . .
H36C H -0.0727 0.6913 0.3627 0.032 Uiso 1 1 calc GR . . . .
C17 C 0.17601(11) 0.77032(6) 0.22205(7) 0.0175(2) Uani 1 1 d . . . . .
H17 H 0.1918 0.7428 0.1893 0.021 Uiso 1 1 calc R . . . .
C11 C 0.31408(12) 0.64576(6) 0.21181(6) 0.0177(2) Uani 1 1 d . . . . .
H11 H 0.2363 0.6439 0.1872 0.021 Uiso 1 1 calc R . . . .
C23 C 0.28553(13) 0.53123(6) 0.34180(7) 0.0192(2) Uani 1 1 d . . . . .
H23A H 0.2162 0.5300 0.3071 0.029 Uiso 1 1 calc GR . . . .
H23B H 0.3330 0.4959 0.3397 0.029 Uiso 1 1 calc GR . . . .
H23C H 0.3353 0.5649 0.3346 0.029 Uiso 1 1 calc GR . . . .
C9 C 0.52802(13) 0.63479(6) 0.21430(7) 0.0199(2) Uani 1 1 d . . . . .
H9 H 0.5961 0.6268 0.1922 0.024 Uiso 1 1 calc R . . . .
C12 C 0.32521(11) 0.66319(5) 0.27942(6) 0.01340(19) Uani 1 1 d . . . . .
C18 C 0.17789(10) 0.75197(5) 0.28886(6) 0.01385(19) Uani 1 1 d . . . . .
C4 C -0.08888(13) 0.61387(7) 0.22658(7) 0.0226(3) Uani 1 1 d . . . . .
H4 H -0.1385 0.6160 0.1848 0.027 Uiso 1 1 calc R . . . .
C6 C 0.09284(11) 0.64486(5) 0.29789(6) 0.01347(19) Uani 1 1 d . . . . .
C25 C 0.52679(11) 0.60414(6) 0.44035(7) 0.0168(2) Uani 1 1 d . . . . .
H25 H 0.4886 0.5712 0.4135 0.020 Uiso 1 1 calc R . . . .
C10 C 0.41290(13) 0.63114(6) 0.17980(7) 0.0202(2) Uani 1 1 d . . . . .
H10 H 0.4017 0.6187 0.1345 0.024 Uiso 1 1 calc R . . . .
C21 C -0.00183(12) 0.63648(6) 0.50854(7) 0.0190(2) Uani 1 1 d . . . . .
H21A H 0.0467 0.6706 0.5222 0.028 Uiso 1 1 calc GR . . . .
H21B H -0.0461 0.6245 0.5452 0.028 Uiso 1 1 calc GR . . . .
H21C H -0.0587 0.6458 0.4690 0.028 Uiso 1 1 calc GR . . . .
C5 C 0.01652(12) 0.64614(6) 0.23686(7) 0.0183(2) Uani 1 1 d . . . . .
H5 H 0.0376 0.6698 0.2016 0.022 Uiso 1 1 calc R . . . .
C29 C 0.59232(13) 0.74271(7) 0.49600(7) 0.0229(3) Uani 1 1 d . . . . .
H29A H 0.5211 0.7612 0.5101 0.034 Uiso 1 1 calc GR . . . .
H29B H 0.6601 0.7696 0.5025 0.034 Uiso 1 1 calc GR . . . .
H29C H 0.6118 0.7079 0.5228 0.034 Uiso 1 1 calc GR . . . .
C35 C -0.03187(12) 0.76551(6) 0.41860(7) 0.0181(2) Uani 1 1 d . . . . .
H35 H -0.0480 0.7453 0.4604 0.022 Uiso 1 1 calc R . . . .
C28 C 0.56720(11) 0.72625(6) 0.42209(7) 0.0171(2) Uani 1 1 d . . . . .
H28 H 0.6421 0.7080 0.4097 0.021 Uiso 1 1 calc R . . . .
C24 C 0.16444(13) 0.48229(6) 0.41894(7) 0.0199(2) Uani 1 1 d . . . . .
H24A H 0.1407 0.4818 0.4641 0.030 Uiso 1 1 calc GR . . . .
H24B H 0.2105 0.4473 0.4120 0.030 Uiso 1 1 calc GR . . . .
H24C H 0.0925 0.4836 0.3860 0.030 Uiso 1 1 calc GR . . . .
C0 C 0.30897(11) 0.69685(5) 0.51638(6) 0.01433(19) Uani 1 1 d . . . . .
C13 C 0.14664(11) 0.79395(5) 0.33439(6) 0.0155(2) Uani 1 1 d . . . . .
C26 C 0.50514(12) 0.59228(6) 0.51270(7) 0.0192(2) Uani 1 1 d . . . . .
H26A H 0.5499 0.6204 0.5425 0.029 Uiso 1 1 calc GR . . . .
H26B H 0.5324 0.5531 0.5254 0.029 Uiso 1 1 calc GR . . . .
H26C H 0.4193 0.5957 0.5164 0.029 Uiso 1 1 calc GR . . . .
C16 C 0.15193(13) 0.82715(7) 0.20208(8) 0.0240(3) Uani 1 1 d . . . . .
H16 H 0.1528 0.8379 0.1566 0.029 Uiso 1 1 calc R . . . .
C27 C 0.66170(13) 0.59898(7) 0.43586(8) 0.0252(3) Uani 1 1 d . . . . .
H27A H 0.6764 0.6040 0.3893 0.038 Uiso 1 1 calc GR . . . .
H27B H 0.6900 0.5608 0.4518 0.038 Uiso 1 1 calc GR . . . .
H27C H 0.7049 0.6289 0.4636 0.038 Uiso 1 1 calc GR . . . .
C30 C 0.54356(13) 0.78015(6) 0.37810(8) 0.0221(3) Uani 1 1 d . . . . .
H30A H 0.5592 0.7713 0.3324 0.033 Uiso 1 1 calc GR . . . .
H30B H 0.5966 0.8115 0.3962 0.033 Uiso 1 1 calc GR . . . .
H30C H 0.4597 0.7921 0.3775 0.033 Uiso 1 1 calc GR . . . .
C32 C 0.17475(13) 0.82677(6) 0.47461(7) 0.0198(2) Uani 1 1 d . . . . .
H32 H 0.1228 0.8596 0.4563 0.024 Uiso 1 1 calc R . . . .
C15 C 0.12671(16) 0.86797(7) 0.24847(9) 0.0293(3) Uani 1 1 d . . . . .
H15 H 0.1124 0.9071 0.2355 0.035 Uiso 1 1 calc R . . . .
C31 C 0.30454(15) 0.84706(7) 0.47800(9) 0.0282(3) Uani 1 1 d . . . . .
H31A H 0.3582 0.8168 0.4983 0.042 Uiso 1 1 calc GR . . . .
H31B H 0.3155 0.8822 0.5051 0.042 Uiso 1 1 calc GR . . . .
H31C H 0.3233 0.8552 0.4327 0.042 Uiso 1 1 calc GR . . . .
C14 C 0.12262(14) 0.85103(6) 0.31461(8) 0.0240(3) Uani 1 1 d . . . . .
H14 H 0.1033 0.8786 0.3465 0.029 Uiso 1 1 calc R . . . .
C34 C -0.09036(14) 0.82545(7) 0.41978(9) 0.0262(3) Uani 1 1 d . . . . .
H34A H -0.0554 0.8465 0.4597 0.039 Uiso 1 1 calc GR . . . .
H34B H -0.1769 0.8210 0.4207 0.039 Uiso 1 1 calc GR . . . .
H34C H -0.0761 0.8470 0.3797 0.039 Uiso 1 1 calc GR . . . .
C37A C 0.7395(7) 0.7590(3) 0.6769(4) 0.0253(9) Uani 0.701(5) 1 d . U P A 1
H37A H 0.7679 0.7890 0.7102 0.030 Uiso 0.701(5) 1 calc R . P A 1
H37B H 0.6885 0.7778 0.6394 0.030 Uiso 0.701(5) 1 calc R . P A 1
C33 C 0.14312(17) 0.81426(7) 0.54518(8) 0.0278(3) Uani 1 1 d . . . . .
H33A H 0.0590 0.8023 0.5424 0.042 Uiso 1 1 calc GR . . . .
H33B H 0.1554 0.8492 0.5726 0.042 Uiso 1 1 calc GR . . . .
H33C H 0.1948 0.7833 0.5656 0.042 Uiso 1 1 calc GR . . . .
C44A C 0.4418(3) 0.58244(13) 0.67921(16) 0.0249(5) Uani 0.701(5) 1 d . U P A 1
H44A H 0.5193 0.5738 0.6627 0.030 Uiso 0.701(5) 1 calc R . P A 1
H44B H 0.3896 0.6031 0.6437 0.030 Uiso 0.701(5) 1 calc R . P A 1
C38A C 0.8465(5) 0.72906(17) 0.6514(3) 0.0333(8) Uani 0.701(5) 1 d . U P A 1
H38A H 0.8547 0.7409 0.6049 0.040 Uiso 0.701(5) 1 calc R . P A 1
H38B H 0.9222 0.7377 0.6804 0.040 Uiso 0.701(5) 1 calc R . P A 1
B1 B 0.21133(12) 0.68605(6) 0.31513(7) 0.0128(2) Uani 1 1 d . . . . .
C40A C 0.7429(5) 0.6642(2) 0.7156(3) 0.0364(9) Uani 0.701(5) 1 d . U P A 1
H40A H 0.6918 0.6293 0.7150 0.044 Uiso 0.701(5) 1 calc R . P A 1
H40B H 0.7976 0.6652 0.7581 0.044 Uiso 0.701(5) 1 calc R . P A 1
C41A C 0.4387(4) 0.58446(13) 0.79544(15) 0.0360(7) Uani 0.701(5) 1 d . U P A 1
H41A H 0.3629 0.5966 0.8116 0.043 Uiso 0.701(5) 1 calc R . P A 1
H41B H 0.5050 0.5885 0.8325 0.043 Uiso 0.701(5) 1 calc R . P A 1
C39A C 0.8139(2) 0.66531(11) 0.65484(15) 0.0325(6) Uani 0.701(5) 1 d . U P A 1
H39A H 0.8865 0.6407 0.6624 0.039 Uiso 0.701(5) 1 calc R . P A 1
H39B H 0.7637 0.6525 0.6135 0.039 Uiso 0.701(5) 1 calc R . P A 1
C43A C 0.3827(3) 0.52785(12) 0.69826(17) 0.0368(6) Uani 0.701(5) 1 d . U P A 1
H43A H 0.2942 0.5316 0.6919 0.044 Uiso 0.701(5) 1 calc R . P A 1
H43B H 0.4059 0.4946 0.6718 0.044 Uiso 0.701(5) 1 calc R . P A 1
C42A C 0.4295(5) 0.52136(13) 0.77010(19) 0.0575(11) Uani 0.701(5) 1 d . U P A 1
H42A H 0.5090 0.5023 0.7757 0.069 Uiso 0.701(5) 1 calc R . P A 1
H42B H 0.3735 0.4987 0.7941 0.069 Uiso 0.701(5) 1 calc R . P A 1
C39B C 0.8519(6) 0.6652(3) 0.6919(4) 0.0399(16) Uani 0.299(5) 1 d . U P A 2
H39C H 0.9002 0.6758 0.7347 0.048 Uiso 0.299(5) 1 calc R . P A 2
H39D H 0.8859 0.6302 0.6732 0.048 Uiso 0.299(5) 1 calc R . P A 2
C41B C 0.5040(9) 0.5879(3) 0.8018(3) 0.0332(15) Uani 0.299(5) 1 d . U P A 2
H41C H 0.5835 0.6033 0.8203 0.040 Uiso 0.299(5) 1 calc R . P A 2
H41D H 0.4461 0.5955 0.8340 0.040 Uiso 0.299(5) 1 calc R . P A 2
C42B C 0.5111(9) 0.5248(3) 0.7871(3) 0.0433(18) Uani 0.299(5) 1 d . U P A 2
H42C H 0.5920 0.5143 0.7766 0.052 Uiso 0.299(5) 1 calc R . P A 2
H42D H 0.4924 0.5015 0.8257 0.052 Uiso 0.299(5) 1 calc R . P A 2
C43B C 0.4228(7) 0.5160(3) 0.7302(3) 0.0320(14) Uani 0.299(5) 1 d . U P A 2
H43C H 0.4450 0.4830 0.7031 0.038 Uiso 0.299(5) 1 calc R . P A 2
H43D H 0.3431 0.5084 0.7446 0.038 Uiso 0.299(5) 1 calc R . P A 2
C44B C 0.4211(8) 0.5686(4) 0.6927(4) 0.0276(14) Uani 0.299(5) 1 d . U P A 2
H44C H 0.4730 0.5641 0.6568 0.033 Uiso 0.299(5) 1 calc R . P A 2
H44D H 0.3383 0.5760 0.6712 0.033 Uiso 0.299(5) 1 calc R . P A 2
O3B O 0.460(2) 0.6158(9) 0.7319(11) 0.025(2) Uani 0.299(5) 1 d . U P A 2
C40B C 0.7245(11) 0.6582(7) 0.6991(9) 0.049(3) Uani 0.299(5) 1 d . U P A 2
H40C H 0.6885 0.6286 0.6673 0.059 Uiso 0.299(5) 1 calc R . P A 2
H40D H 0.7160 0.6450 0.7450 0.059 Uiso 0.299(5) 1 calc R . P A 2
O2B O 0.6626(10) 0.7125(5) 0.6861(4) 0.0358(18) Uani 0.299(5) 1 d . U P A 2
C37B C 0.7480(19) 0.7517(8) 0.6675(11) 0.034(3) Uani 0.299(5) 1 d . U P A 2
H37C H 0.7822 0.7755 0.7061 0.041 Uiso 0.299(5) 1 calc R . P A 2
H37D H 0.7123 0.7775 0.6311 0.041 Uiso 0.299(5) 1 calc R . P A 2
C38B C 0.8413(12) 0.7131(5) 0.6441(7) 0.040(2) Uani 0.299(5) 1 d . U P A 2
H38C H 0.8156 0.6991 0.5982 0.048 Uiso 0.299(5) 1 calc R . P A 2
H38D H 0.9187 0.7338 0.6449 0.048 Uiso 0.299(5) 1 calc R . P A 2
O5A O 0.664(3) 0.9452(4) 0.5990(8) 0.0729(15) Uani 0.503(3) 1 d D U P B 1
C52A C 0.6641(6) 0.8968(2) 0.5536(2) 0.0424(11) Uani 0.503(3) 1 d D U P B 1
H52A H 0.6048 0.8675 0.5637 0.051 Uiso 0.503(3) 1 calc R . P B 1
H52B H 0.7444 0.8786 0.5583 0.051 Uiso 0.503(3) 1 calc R . P B 1
C51A C 0.6320(6) 0.9198(2) 0.4834(2) 0.0515(16) Uani 0.503(3) 1 d D U P B 1
H51A H 0.6979 0.9124 0.4562 0.062 Uiso 0.503(3) 1 calc R . P B 1
H51B H 0.5581 0.9010 0.4615 0.062 Uiso 0.503(3) 1 calc R . P B 1
C49A C 0.6258(9) 0.9921(3) 0.5623(3) 0.078(2) Uani 0.503(3) 1 d D U P B 1
H49A H 0.6837 1.0240 0.5733 0.093 Uiso 0.503(3) 1 calc R . P B 1
H49B H 0.5474 1.0046 0.5749 0.093 Uiso 0.503(3) 1 calc R . P B 1
C50A C 0.6133(10) 0.9815(3) 0.4902(3) 0.093(3) Uani 0.503(3) 1 d D U P B 1
H50A H 0.5323 0.9927 0.4690 0.111 Uiso 0.503(3) 1 calc R . P B 1
H50B H 0.6739 1.0037 0.4692 0.111 Uiso 0.503(3) 1 calc R . P B 1
O4A O -0.0243(4) 1.00739(14) 0.61967(16) 0.1037(14) Uani 0.719(5) 1 d D U P C 1
C45A C 0.0207(5) 0.95652(14) 0.5806(2) 0.0823(16) Uani 0.719(5) 1 d D U P C 1
H45A H -0.0026 0.9191 0.5990 0.099 Uiso 0.719(5) 1 calc R . P C 1
H45B H -0.0115 0.9586 0.5326 0.099 Uiso 0.719(5) 1 calc R . P C 1
C46A C 0.1503(5) 0.9637(2) 0.5899(4) 0.086(2) Uani 0.719(5) 1 d D U P C 1
H46A H 0.1898 0.9255 0.5967 0.103 Uiso 0.719(5) 1 calc R . P C 1
H46B H 0.1768 0.9817 0.5497 0.103 Uiso 0.719(5) 1 calc R . P C 1
C47A C 0.1809(5) 0.99713(19) 0.6433(3) 0.0904(18) Uani 0.719(5) 1 d D U P C 1
H47A H 0.2184 1.0329 0.6288 0.108 Uiso 0.719(5) 1 calc R . P C 1
H47B H 0.2415 0.9767 0.6747 0.108 Uiso 0.719(5) 1 calc R . P C 1
C48A C 0.0762(4) 1.01311(19) 0.6795(2) 0.0557(10) Uani 0.719(5) 1 d D U P C 1
H48A H 0.0829 1.0530 0.6974 0.067 Uiso 0.719(5) 1 calc R . P C 1
H48B H 0.0655 0.9857 0.7160 0.067 Uiso 0.719(5) 1 calc R . P C 1
C49B C 0.579(4) 0.9980(9) 0.535(3) 0.169(16) Uani 0.114(2) 1 d D U P D 2
H49C H 0.5941 1.0319 0.5651 0.203 Uiso 0.114(2) 1 calc R . P D 2
H49D H 0.5159 1.0083 0.4985 0.203 Uiso 0.114(2) 1 calc R . P D 2
C50B C 0.688(3) 0.9827(8) 0.5083(15) 0.093(3) Uani 0.114(2) 1 d D U P D 2
H50C H 0.6963 1.0060 0.4680 0.111 Uiso 0.114(2) 1 calc R . P D 2
H50D H 0.7587 0.9896 0.5418 0.111 Uiso 0.114(2) 1 calc R . P D 2
C51B C 0.678(3) 0.9234(8) 0.4917(9) 0.059(5) Uani 0.114(2) 1 d D U P D 2
H51C H 0.7582 0.9048 0.4941 0.071 Uiso 0.114(2) 1 calc R . P D 2
H51D H 0.6337 0.9172 0.4467 0.071 Uiso 0.114(2) 1 calc R . P D 2
C52B C 0.609(4) 0.9023(8) 0.5467(19) 0.096(11) Uani 0.114(2) 1 d D U P D 2
H52C H 0.5516 0.8717 0.5292 0.115 Uiso 0.114(2) 1 calc R . P D 2
H52D H 0.6642 0.8859 0.5840 0.115 Uiso 0.114(2) 1 calc R . P D 2
O5B O 0.5426(18) 0.9515(7) 0.5709(8) 0.0729(15) Uani 0.114(2) 1 d D U P D 2
O4B O 0.0861(14) 1.0221(5) 0.6646(5) 0.1037(14) Uani 0.281(5) 1 d D U P C 2
C45B C 0.0486(17) 1.0268(8) 0.5870(7) 0.145(6) Uani 0.281(5) 1 d D U P C 2
H45C H -0.0393 1.0244 0.5743 0.173 Uiso 0.281(5) 1 calc R . P C 2
H45D H 0.0813 1.0616 0.5673 0.173 Uiso 0.281(5) 1 calc R . P C 2
C46B C 0.1133(15) 0.9719(5) 0.5718(5) 0.065(4) Uani 0.281(5) 1 d D U P C 2
H46C H 0.0738 0.9375 0.5885 0.078 Uiso 0.281(5) 1 calc R . P C 2
H46D H 0.1159 0.9677 0.5231 0.078 Uiso 0.281(5) 1 calc R . P C 2
C47B C 0.2218(14) 0.9789(11) 0.6039(9) 0.156(8) Uani 0.281(5) 1 d D U P C 2
H47C H 0.2753 0.9937 0.5723 0.188 Uiso 0.281(5) 1 calc R . P C 2
H47D H 0.2532 0.9409 0.6205 0.188 Uiso 0.281(5) 1 calc R . P C 2
C48B C 0.2253(13) 1.0194(8) 0.6614(6) 0.116(5) Uani 0.281(5) 1 d D U P C 2
H48C H 0.2590 1.0576 0.6515 0.140 Uiso 0.281(5) 1 calc R . P C 2
H48D H 0.2698 1.0033 0.7028 0.140 Uiso 0.281(5) 1 calc R . P C 2
H H 0.322(2) 0.7440(11) 0.4085(12) 0.045(7) Uiso 1 1 d . . . . .
C52C C 0.698(2) 0.9085(6) 0.5433(8) 0.176(9) Uani 0.383(3) 1 d D U P E 3
H52E H 0.6308 0.9111 0.5064 0.212 Uiso 0.383(3) 1 calc R . P E 3
H52F H 0.7124 0.8673 0.5550 0.212 Uiso 0.383(3) 1 calc R . P E 3
C51C C 0.807(2) 0.9363(7) 0.5247(11) 0.217(9) Uani 0.383(3) 1 d D U P E 3
H51E H 0.8798 0.9239 0.5543 0.260 Uiso 0.383(3) 1 calc R . P E 3
H51F H 0.8181 0.9286 0.4776 0.260 Uiso 0.383(3) 1 calc R . P E 3
C50C C 0.780(2) 0.9947(7) 0.5349(10) 0.223(10) Uani 0.383(3) 1 d D U P E 3
H50E H 0.7200 1.0093 0.4986 0.268 Uiso 0.383(3) 1 calc R . P E 3
H50F H 0.8530 1.0190 0.5376 0.268 Uiso 0.383(3) 1 calc R . P E 3
C49C C 0.7325(17) 0.9934(5) 0.5973(7) 0.138(6) Uani 0.383(3) 1 d D U P E 3
H49E H 0.7982 0.9965 0.6348 0.165 Uiso 0.383(3) 1 calc R . P E 3
H49F H 0.6767 1.0262 0.6001 0.165 Uiso 0.383(3) 1 calc R . P E 3
O5C O 0.672(4) 0.9415(6) 0.6010(10) 0.0729(15) Uani 0.383(3) 1 d D U P E 3

loop_
_atom_site_aniso_label
_atom_site_aniso_U_11
_atom_site_aniso_U_22
_atom_site_aniso_U_33
_atom_site_aniso_U_23
_atom_site_aniso_U_13
_atom_site_aniso_U_12
Fe1 0.00829(7) 0.00939(7) 0.01303(7) 0.00115(5) 0.00217(5) -0.00020(5)
K1 0.01484(11) 0.01711(11) 0.02130(12) -0.00337(9) 0.00356(9) -0.00003(9)
P1 0.00961(12) 0.01017(11) 0.01416(12) 0.00126(9) 0.00253(9) -0.00067(9)
P2 0.00801(12) 0.01295(12) 0.01510(12) 0.00166(10) 0.00188(9) -0.00009(9)
P3 0.01276(13) 0.01126(12) 0.01573(13) 0.00192(10) 0.00440(10) 0.00216(10)
O1 0.0240(5) 0.0204(4) 0.0158(4) -0.0005(3) 0.0004(3) 0.0005(4)
O3A 0.0372(18) 0.0185(12) 0.022(3) -0.0047(13) 0.0029(15) -0.0005(11)
O2A 0.0183(11) 0.0280(10) 0.0470(19) -0.0010(13) 0.0103(14) 0.0013(8)
C19 0.0140(5) 0.0129(5) 0.0175(5) 0.0025(4) 0.0054(4) -0.0020(4)
C22 0.0140(5) 0.0114(4) 0.0194(5) 0.0011(4) 0.0025(4) 0.0005(4)
C3 0.0156(6) 0.0233(6) 0.0280(7) 0.0000(5) -0.0028(5) -0.0066(5)
C2 0.0143(5) 0.0173(5) 0.0233(6) 0.0010(4) 0.0010(4) -0.0039(4)
C20 0.0205(6) 0.0162(5) 0.0173(5) 0.0028(4) 0.0045(4) -0.0014(4)
C1 0.0112(5) 0.0126(4) 0.0171(5) 0.0005(4) 0.0019(4) -0.0014(4)
C7 0.0119(5) 0.0131(5) 0.0165(5) 0.0018(4) 0.0045(4) 0.0005(4)
C8 0.0132(5) 0.0179(5) 0.0216(5) 0.0033(4) 0.0059(4) 0.0024(4)
C36 0.0125(5) 0.0224(6) 0.0292(7) 0.0032(5) 0.0048(5) 0.0024(4)
C17 0.0135(5) 0.0217(6) 0.0181(5) 0.0065(4) 0.0051(4) 0.0025(4)
C11 0.0174(5) 0.0194(5) 0.0165(5) 0.0005(4) 0.0025(4) 0.0006(4)
C23 0.0208(6) 0.0155(5) 0.0222(6) -0.0009(4) 0.0065(5) 0.0019(4)
C9 0.0202(6) 0.0188(6) 0.0227(6) 0.0016(4) 0.0107(5) 0.0044(4)
C12 0.0124(5) 0.0137(5) 0.0146(5) 0.0022(4) 0.0036(4) 0.0003(4)
C18 0.0093(4) 0.0154(5) 0.0172(5) 0.0040(4) 0.0030(4) 0.0006(4)
C4 0.0177(6) 0.0261(7) 0.0219(6) 0.0007(5) -0.0053(5) -0.0037(5)
C6 0.0115(5) 0.0141(5) 0.0149(5) 0.0004(4) 0.0017(4) 0.0000(4)
C25 0.0122(5) 0.0174(5) 0.0209(5) 0.0037(4) 0.0025(4) 0.0032(4)
C10 0.0246(6) 0.0195(6) 0.0175(5) -0.0007(4) 0.0070(5) 0.0025(5)
C21 0.0175(6) 0.0172(5) 0.0240(6) 0.0029(4) 0.0095(5) 0.0010(4)
C5 0.0153(5) 0.0210(6) 0.0177(5) 0.0022(4) -0.0012(4) -0.0016(4)
C29 0.0194(6) 0.0251(6) 0.0232(6) -0.0007(5) -0.0018(5) -0.0079(5)
C35 0.0150(5) 0.0173(5) 0.0235(6) 0.0044(4) 0.0081(4) 0.0049(4)
C28 0.0109(5) 0.0192(5) 0.0210(5) 0.0024(4) 0.0014(4) -0.0035(4)
C24 0.0213(6) 0.0121(5) 0.0269(6) -0.0003(4) 0.0048(5) -0.0020(4)
C0 0.0136(5) 0.0116(5) 0.0180(5) 0.0008(4) 0.0030(4) -0.0004(4)
C13 0.0139(5) 0.0143(5) 0.0191(5) 0.0051(4) 0.0056(4) 0.0030(4)
C26 0.0161(5) 0.0202(6) 0.0212(6) 0.0061(4) 0.0018(4) 0.0030(4)
C16 0.0225(6) 0.0261(6) 0.0252(6) 0.0138(5) 0.0098(5) 0.0071(5)
C27 0.0138(6) 0.0309(7) 0.0315(7) 0.0091(6) 0.0051(5) 0.0089(5)
C30 0.0175(6) 0.0206(6) 0.0279(6) 0.0046(5) 0.0023(5) -0.0070(5)
C32 0.0247(6) 0.0130(5) 0.0218(6) -0.0016(4) 0.0038(5) 0.0038(4)
C15 0.0360(8) 0.0215(6) 0.0334(8) 0.0157(6) 0.0165(6) 0.0105(6)
C31 0.0284(7) 0.0174(6) 0.0380(8) -0.0076(6) 0.0011(6) -0.0025(5)
C14 0.0300(7) 0.0161(5) 0.0284(7) 0.0080(5) 0.0133(6) 0.0080(5)
C34 0.0201(6) 0.0219(6) 0.0381(8) 0.0008(6) 0.0095(6) 0.0089(5)
C37A 0.0172(14) 0.0257(15) 0.033(3) -0.0070(15) 0.0043(13) 0.0002(11)
C33 0.0402(9) 0.0235(7) 0.0200(6) -0.0032(5) 0.0053(6) 0.0085(6)
C44A 0.0297(14) 0.0197(12) 0.0247(13) -0.0031(9) 0.0015(10) -0.0005(9)
C38A 0.0201(12) 0.0303(16) 0.051(2) -0.0105(15) 0.0106(13) -0.0017(13)
B1 0.0099(5) 0.0139(5) 0.0147(5) 0.0021(4) 0.0022(4) 0.0003(4)
C40A 0.0234(17) 0.0281(14) 0.055(2) -0.0020(14) -0.0066(13) -0.0015(11)
C41A 0.0484(18) 0.0303(12) 0.0284(12) 0.0033(9) 0.0014(12) -0.0108(13)
C39A 0.0211(10) 0.0314(12) 0.0427(14) -0.0183(10) -0.0054(10) 0.0062(8)
C43A 0.0483(16) 0.0238(11) 0.0386(15) -0.0059(10) 0.0061(12) -0.0081(10)
C42A 0.092(3) 0.0243(12) 0.0480(19) 0.0121(12) -0.0235(19) -0.0201(15)
C39B 0.022(2) 0.049(3) 0.046(4) -0.025(3) -0.004(2) 0.010(2)
C41B 0.063(5) 0.018(2) 0.019(2) 0.0004(16) 0.007(3) 0.006(3)
C42B 0.085(5) 0.023(2) 0.024(3) 0.0017(19) 0.016(3) 0.007(3)
C43B 0.048(4) 0.021(2) 0.025(3) -0.0033(19) -0.001(2) -0.017(2)
C44B 0.031(3) 0.027(3) 0.024(3) -0.001(2) 0.002(2) 0.000(2)
O3B 0.047(5) 0.015(3) 0.016(4) 0.002(3) 0.009(3) -0.008(3)
C40B 0.019(4) 0.048(5) 0.081(10) 0.000(5) 0.012(5) 0.013(3)
O2B 0.015(2) 0.047(3) 0.045(4) -0.011(3) 0.004(3) 0.0053(19)
C37B 0.024(4) 0.044(5) 0.033(5) -0.017(3) 0.002(3) 0.003(3)
C38B 0.019(3) 0.053(5) 0.047(4) -0.022(4) 0.001(3) 0.008(4)
O5A 0.121(4) 0.0496(15) 0.0479(13) -0.0039(12) 0.0088(19) -0.006(2)
C52A 0.068(3) 0.037(2) 0.0228(16) -0.0024(14) 0.0096(19) -0.0088(19)
C51A 0.088(5) 0.039(2) 0.028(2) -0.0015(16) 0.010(2) 0.001(3)
C49A 0.137(7) 0.045(3) 0.048(3) -0.008(2) -0.001(3) 0.024(3)
C50A 0.182(8) 0.053(3) 0.048(3) 0.007(2) 0.036(4) 0.033(4)
O4A 0.197(4) 0.0596(18) 0.0525(17) 0.0056(13) 0.0101(19) 0.046(2)
C45A 0.180(5) 0.0218(13) 0.056(2) 0.0022(13) 0.058(3) 0.016(2)
C46A 0.123(4) 0.0340(19) 0.118(5) -0.019(3) 0.089(4) -0.001(2)
C47A 0.146(4) 0.041(2) 0.103(4) 0.018(2) 0.089(3) 0.032(2)
C48A 0.074(2) 0.0493(19) 0.049(2) 0.0206(15) 0.0318(17) 0.0246(16)
C49B 0.25(2) 0.074(9) 0.22(3) 0.038(11) 0.15(3) 0.050(10)
C50B 0.182(8) 0.053(3) 0.048(3) 0.007(2) 0.036(4) 0.033(4)
C51B 0.105(14) 0.046(7) 0.027(7) 0.018(5) 0.008(9) 0.048(6)
C52B 0.17(2) 0.065(8) 0.057(17) 0.005(7) 0.044(19) 0.021(8)
O5B 0.121(4) 0.0496(15) 0.0479(13) -0.0039(12) 0.0088(19) -0.006(2)
O4B 0.197(4) 0.0596(18) 0.0525(17) 0.0056(13) 0.0101(19) 0.046(2)
C45B 0.187(13) 0.141(11) 0.105(8) 0.018(7) 0.015(7) 0.018(10)
C46B 0.102(9) 0.059(6) 0.032(4) 0.019(4) 0.005(4) 0.023(6)
C47B 0.160(10) 0.207(18) 0.094(10) -0.034(12) -0.015(7) 0.062(9)
C48B 0.151(8) 0.149(14) 0.046(6) 0.023(7) -0.001(6) 0.043(7)
C52C 0.34(2) 0.105(9) 0.102(10) -0.041(8) 0.116(12) -0.064(10)
C51C 0.338(19) 0.127(10) 0.217(17) -0.008(11) 0.158(15) -0.034(11)
C50C 0.33(2) 0.148(10) 0.214(15) -0.003(9) 0.134(17) -0.042(12)
C49C 0.214(14) 0.075(6) 0.133(10) 0.005(6) 0.059(10) -0.055(7)
O5C 0.121(4) 0.0496(15) 0.0479(13) -0.0039(12) 0.0088(19) -0.006(2)

loop_
_atom_type_symbol
_atom_type_description
_atom_type_scat_dispersion_real
_atom_type_scat_dispersion_imag
_atom_type_scat_source
C C 0.0033 0.0016 'International Tables Vol C Tables 4.2.6.8 and 6.1.1.4'
H H 0.0000 0.0000 'International Tables Vol C Tables 4.2.6.8 and 6.1.1.4'
B B 0.0013 0.0007 'International Tables Vol C Tables 4.2.6.8 and 6.1.1.4'
Fe Fe 0.3463 0.8444 'International Tables Vol C Tables 4.2.6.8 and 6.1.1.4'
K K 0.2009 0.2494 'International Tables Vol C Tables 4.2.6.8 and 6.1.1.4'
O O 0.0106 0.0060 'International Tables Vol C Tables 4.2.6.8 and 6.1.1.4'
P P 0.1023 0.0942 'International Tables Vol C Tables 4.2.6.8 and 6.1.1.4'

loop_
_geom_angle_atom_site_label_1
_geom_angle_atom_site_label_2
_geom_angle_atom_site_label_3
_geom_angle
_geom_angle_site_symmetry_1
_geom_angle_site_symmetry_3
P1 Fe1 P3 109.633(18) . .
P1 Fe1 B1 79.31(3) . .
P1 Fe1 H 158.5(9) . .
P2 Fe1 P1 105.574(16) . .
P2 Fe1 P3 137.735(15) . .
P2 Fe1 B1 84.05(3) . .
P2 Fe1 H 70.6(10) . .
P3 Fe1 B1 80.29(3) . .
P3 Fe1 H 68.1(10) . .
C0 Fe1 P1 102.04(4) . .
C0 Fe1 P2 96.14(4) . .
C0 Fe1 P3 98.62(4) . .
C0 Fe1 B1 178.51(5) . .
C0 Fe1 H 99.5(10) . .
B1 Fe1 H 79.2(9) . .
O1 K1 C7 140.62(3) . 4_576
O1 K1 C8 135.71(3) . 4_576
O1 K1 C17 81.84(4) . 4_576
O1 K1 C11 98.58(3) . 4_576
O1 K1 C9 112.14(3) . 4_576
O1 K1 C12 119.79(3) . 4_576
O1 K1 C10 95.17(3) . 4_576
O3A K1 O1 94.3(2) . .
O3A K1 C7 121.0(2) . 4_576
O3A K1 C8 129.2(2) . 4_576
O3A K1 C17 91.8(2) . 4_576
O3A K1 C11 149.8(2) . 4_576
O3A K1 C9 149.7(2) . 4_576
O3A K1 C12 127.8(2) . 4_576
O3A K1 C10 170.1(2) . 4_576
O2A K1 O1 107.16(8) . .
O2A K1 O3A 79.3(2) . .
O2A K1 C7 96.83(8) . 4_576
O2A K1 C8 77.48(9) . 4_576
O2A K1 C17 167.62(9) . 4_576
O2A K1 C11 121.95(9) . 4_576
O2A K1 C9 78.99(9) . 4_576
O2A K1 C12 120.02(9) . 4_576
O2A K1 C10 100.59(10) . 4_576
C8 K1 C7 23.88(3) 4_576 4_576
C17 K1 C7 80.35(3) 4_576 4_576
C17 K1 C8 102.24(3) 4_576 4_576
C17 K1 C11 63.39(4) 4_576 4_576
C17 K1 C9 105.87(4) 4_576 4_576
C17 K1 C12 59.30(3) 4_576 4_576
C17 K1 C10 86.73(4) 4_576 4_576
C11 K1 C7 42.09(3) 4_576 4_576
C11 K1 C8 49.30(3) 4_576 4_576
C11 K1 C9 43.01(4) 4_576 4_576
C11 K1 C12 24.90(3) 4_576 4_576
C11 K1 C10 24.63(3) 4_576 4_576
C9 K1 C7 42.19(3) 4_576 4_576
C9 K1 C8 23.87(3) 4_576 4_576
C12 K1 C7 24.16(3) 4_576 4_576
C12 K1 C8 43.05(3) 4_576 4_576
C12 K1 C9 50.83(3) 4_576 4_576
C10 K1 C7 49.08(3) 4_576 4_576
C10 K1 C8 42.14(4) 4_576 4_576
C10 K1 C9 24.28(4) 4_576 4_576
C10 K1 C12 43.85(3) 4_576 4_576
O3B K1 O1 90.6(5) . .
O3B K1 C7 125.0(5) . 4_576
O3B K1 C8 132.5(5) . 4_576
O3B K1 C17 92.6(6) . 4_576
O3B K1 C11 152.4(5) . 4_576
O3B K1 C9 152.2(5) . 4_576
O3B K1 C12 131.3(5) . 4_576
O3B K1 C10 174.0(5) . 4_576
O2B K1 O1 97.82(18) . .
O2B K1 C7 104.2(2) . 4_576
O2B K1 C8 83.3(2) . 4_576
O2B K1 C17 172.4(3) . 4_576
O2B K1 C11 124.0(3) . 4_576
O2B K1 C9 81.3(3) . 4_576
O2B K1 C12 126.4(2) . 4_576
O2B K1 C10 100.9(3) . 4_576
O2B K1 O3B 79.8(6) . .
C19 P1 Fe1 118.30(4) . .
C19 P1 C22 98.58(5) . .
C22 P1 Fe1 123.52(4) . .
C1 P1 Fe1 110.18(4) . .
C1 P1 C19 104.58(6) . .
C1 P1 C22 98.62(6) . .
C7 P2 Fe1 110.81(4) . .
C7 P2 C25 102.79(6) . .
C7 P2 C28 100.54(6) . .
C25 P2 Fe1 120.13(4) . .
C28 P2 Fe1 119.45(5) . .
C28 P2 C25 100.25(6) . .
C35 P3 Fe1 130.76(4) . .
C13 P3 Fe1 106.70(4) . .
C13 P3 C35 99.82(6) . .
C13 P3 C32 103.57(6) . .
C32 P3 Fe1 115.38(5) . .
C32 P3 C35 97.03(6) . .
C0 O1 K1 169.88(9) . .
C44A O3A K1 106.0(5) . .
C41A O3A K1 137.8(6) . .
C41A O3A C44A 109.8(6) . .
C37A O2A K1 118.3(4) . .
C40A O2A K1 129.9(3) . .
C40A O2A C37A 108.3(5) . .
P1 C19 H19 108.3 . .
C20 C19 P1 110.60(9) . .
C20 C19 H19 108.3 . .
C21 C19 P1 111.52(8) . .
C21 C19 H19 108.3 . .
C21 C19 C20 109.83(11) . .
P1 C22 H22 107.3 . .
C23 C22 P1 111.55(8) . .
C23 C22 H22 107.3 . .
C23 C22 C24 107.09(11) . .
C24 C22 P1 115.84(9) . .
C24 C22 H22 107.3 . .
C2 C3 H3 120.4 . .
C4 C3 H3 120.4 . .
C4 C3 C2 119.23(12) . .
C3 C2 H2 119.9 . .
C3 C2 C1 120.17(12) . .
C1 C2 H2 119.9 . .
C19 C20 H20A 109.5 . .
C19 C20 H20B 109.5 . .
C19 C20 H20C 109.5 . .
H20A C20 H20B 109.5 . .
H20A C20 H20C 109.5 . .
H20B C20 H20C 109.5 . .
C2 C1 P1 126.51(10) . .
C2 C1 C6 121.80(11) . .
C6 C1 P1 111.69(9) . .
P2 C7 K1 125.15(5) . 4_575
C8 C7 K1 76.90(7) . 4_575
C8 C7 P2 125.28(10) . .
C8 C7 C12 121.18(11) . .
C12 C7 K1 73.32(7) . 4_575
C12 C7 P2 113.37(9) . .
K1 C8 H8 115.7 4_575 .
C7 C8 K1 79.22(7) . 4_575
C7 C8 H8 119.7 . .
C9 C8 K1 75.90(8) . 4_575
C9 C8 C7 120.56(12) . .
C9 C8 H8 119.7 . .
H36A C36 H36B 109.5 . .
H36A C36 H36C 109.5 . .
H36B C36 H36C 109.5 . .
C35 C36 H36A 109.5 . .
C35 C36 H36B 109.5 . .
C35 C36 H36C 109.5 . .
K1 C17 H17 68.8 4_575 .
C18 C17 K1 103.88(8) . 4_575
C18 C17 H17 118.7 . .
C16 C17 K1 96.12(9) . 4_575
C16 C17 H17 118.7 . .
C16 C17 C18 122.69(13) . .
K1 C11 H11 112.1 4_575 .
C12 C11 K1 79.71(7) . 4_575
C12 C11 H11 118.8 . .
C10 C11 K1 79.45(8) . 4_575
C10 C11 H11 118.8 . .
C10 C11 C12 122.46(12) . .
C22 C23 H23A 109.5 . .
C22 C23 H23B 109.5 . .
C22 C23 H23C 109.5 . .
H23A C23 H23B 109.5 . .
H23A C23 H23C 109.5 . .
H23B C23 H23C 109.5 . .
K1 C9 H9 113.9 4_575 .
C8 C9 K1 80.23(8) . 4_575
C8 C9 H9 120.4 . .
C8 C9 C10 119.28(12) . .
C10 C9 K1 76.12(8) . 4_575
C10 C9 H9 120.4 . .
C7 C12 K1 82.52(7) . 4_575
C7 C12 C11 116.28(11) . .
C7 C12 B1 121.09(11) . .
C11 C12 K1 75.39(7) . 4_575
C11 C12 B1 122.58(11) . .
B1 C12 K1 109.31(7) . 4_575
C17 C18 C13 116.00(11) . .
C17 C18 B1 124.27(11) . .
C13 C18 B1 119.72(10) . .
C3 C4 H4 119.8 . .
C3 C4 C5 120.36(13) . .
C5 C4 H4 119.8 . .
C1 C6 B1 119.42(10) . .
C5 C6 C1 116.28(11) . .
C5 C6 B1 124.22(11) . .
P2 C25 H25 105.6 . .
C26 C25 P2 111.98(9) . .
C26 C25 H25 105.6 . .
C26 C25 C27 108.53(11) . .
C27 C25 P2 118.54(10) . .
C27 C25 H25 105.6 . .
K1 C10 H10 115.0 4_575 .
C11 C10 K1 75.92(8) . 4_575
C11 C10 H10 120.1 . .
C9 C10 K1 79.61(8) . 4_575
C9 C10 C11 119.89(12) . .
C9 C10 H10 120.1 . .
C19 C21 H21A 109.5 . .
C19 C21 H21B 109.5 . .
C19 C21 H21C 109.5 . .
H21A C21 H21B 109.5 . .
H21A C21 H21C 109.5 . .
H21B C21 H21C 109.5 . .
C4 C5 C6 122.11(12) . .
C4 C5 H5 118.9 . .
C6 C5 H5 118.9 . .
H29A C29 H29B 109.5 . .
H29A C29 H29C 109.5 . .
H29B C29 H29C 109.5 . .
C28 C29 H29A 109.5 . .
C28 C29 H29B 109.5 . .
C28 C29 H29C 109.5 . .
P3 C35 H35 106.7 . .
C36 C35 P3 112.06(9) . .
C36 C35 H35 106.7 . .
C36 C35 C34 107.67(12) . .
C34 C35 P3 116.56(10) . .
C34 C35 H35 106.7 . .
P2 C28 H28 106.8 . .
C29 C28 P2 112.83(9) . .
C29 C28 H28 106.8 . .
C29 C28 C30 110.96(12) . .
C30 C28 P2 112.13(9) . .
C30 C28 H28 106.8 . .
C22 C24 H24A 109.5 . .
C22 C24 H24B 109.5 . .
C22 C24 H24C 109.5 . .
H24A C24 H24B 109.5 . .
H24A C24 H24C 109.5 . .
H24B C24 H24C 109.5 . .
O1 C0 Fe1 177.68(11) . .
C18 C13 P3 112.35(9) . .
C14 C13 P3 126.21(10) . .
C14 C13 C18 121.41(12) . .
C25 C26 H26A 109.5 . .
C25 C26 H26B 109.5 . .
C25 C26 H26C 109.5 . .
H26A C26 H26B 109.5 . .
H26A C26 H26C 109.5 . .
H26B C26 H26C 109.5 . .
K1 C16 H16 88.2 4_575 .
C17 C16 K1 60.23(7) . 4_575
C17 C16 H16 120.0 . .
C15 C16 K1 121.84(12) . 4_575
C15 C16 C17 119.94(13) . .
C15 C16 H16 120.0 . .
C25 C27 H27A 109.5 . .
C25 C27 H27B 109.5 . .
C25 C27 H27C 109.5 . .
H27A C27 H27B 109.5 . .
H27A C27 H27C 109.5 . .
H27B C27 H27C 109.5 . .
C28 C30 H30A 109.5 . .
C28 C30 H30B 109.5 . .
C28 C30 H30C 109.5 . .
H30A C30 H30B 109.5 . .
H30A C30 H30C 109.5 . .
H30B C30 H30C 109.5 . .
P3 C32 H32 107.0 . .
C31 C32 P3 113.83(10) . .
C31 C32 H32 107.0 . .
C31 C32 C33 110.32(13) . .
C33 C32 P3 111.34(10) . .
C33 C32 H32 107.0 . .
C16 C15 H15 120.4 . .
C16 C15 C14 119.18(13) . .
C14 C15 H15 120.4 . .
C32 C31 H31A 109.5 . .
C32 C31 H31B 109.5 . .
C32 C31 H31C 109.5 . .
H31A C31 H31B 109.5 . .
H31A C31 H31C 109.5 . .
H31B C31 H31C 109.5 . .
C13 C14 H14 119.7 . .
C15 C14 C13 120.66(14) . .
C15 C14 H14 119.7 . .
C35 C34 H34A 109.5 . .
C35 C34 H34B 109.5 . .
C35 C34 H34C 109.5 . .
H34A C34 H34B 109.5 . .
H34A C34 H34C 109.5 . .
H34B C34 H34C 109.5 . .
O2A C37A H37A 110.2 . .
O2A C37A H37B 110.2 . .
O2A C37A C38A 107.5(4) . .
H37A C37A H37B 108.5 . .
C38A C37A H37A 110.2 . .
C38A C37A H37B 110.2 . .
C32 C33 H33A 109.5 . .
C32 C33 H33B 109.5 . .
C32 C33 H33C 109.5 . .
H33A C33 H33B 109.5 . .
H33A C33 H33C 109.5 . .
H33B C33 H33C 109.5 . .
O3A C44A H44A 110.6 . .
O3A C44A H44B 110.6 . .
O3A C44A C43A 105.8(4) . .
H44A C44A H44B 108.7 . .
C43A C44A H44A 110.6 . .
C43A C44A H44B 110.6 . .
C37A C38A H38A 111.2 . .
C37A C38A H38B 111.2 . .
H38A C38A H38B 109.1 . .
C39A C38A C37A 102.7(4) . .
C39A C38A H38A 111.2 . .
C39A C38A H38B 111.2 . .
C12 B1 Fe1 109.13(8) . .
C12 B1 C18 108.61(9) . .
C12 B1 C6 112.25(10) . .
C18 B1 Fe1 107.23(8) . .
C6 B1 Fe1 110.50(8) . .
C6 B1 C18 108.97(10) . .
O2A C40A H40A 111.1 . .
O2A C40A H40B 111.1 . .
O2A C40A C39A 103.4(4) . .
H40A C40A H40B 109.1 . .
C39A C40A H40A 111.1 . .
C39A C40A H40B 111.1 . .
O3A C41A H41A 110.6 . .
O3A C41A H41B 110.6 . .
O3A C41A C42A 105.7(5) . .
H41A C41A H41B 108.7 . .
C42A C41A H41A 110.6 . .
C42A C41A H41B 110.6 . .
C38A C39A C40A 101.7(3) . .
C38A C39A H39A 111.4 . .
C38A C39A H39B 111.4 . .
C40A C39A H39A 111.4 . .
C40A C39A H39B 111.4 . .
H39A C39A H39B 109.3 . .
C44A C43A H43A 111.2 . .
C44A C43A H43B 111.2 . .
H43A C43A H43B 109.1 . .
C42A C43A C44A 102.7(2) . .
C42A C43A H43A 111.2 . .
C42A C43A H43B 111.2 . .
C41A C42A H42A 111.1 . .
C41A C42A H42B 111.1 . .
C43A C42A C41A 103.1(2) . .
C43A C42A H42A 111.1 . .
C43A C42A H42B 111.1 . .
H42A C42A H42B 109.1 . .
H39C C39B H39D 109.7 . .
C40B C39B H39C 112.1 . .
C40B C39B H39D 112.1 . .
C38B C39B H39C 112.1 . .
C38B C39B H39D 112.1 . .
C38B C39B C40B 98.6(9) . .
H41C C41B H41D 109.0 . .
C42B C41B H41C 110.9 . .
C42B C41B H41D 110.9 . .
C42B C41B O3B 104.0(9) . .
O3B C41B H41C 110.9 . .
O3B C41B H41D 110.9 . .
C41B C42B H42C 110.9 . .
C41B C42B H42D 110.9 . .
H42C C42B H42D 108.9 . .
C43B C42B C41B 104.4(6) . .
C43B C42B H42C 110.9 . .
C43B C42B H42D 110.9 . .
C42B C43B H43C 110.7 . .
C42B C43B H43D 110.7 . .
H43C C43B H43D 108.8 . .
C44B C43B C42B 105.3(5) . .
C44B C43B H43C 110.7 . .
C44B C43B H43D 110.7 . .
C43B C44B H44C 109.0 . .
C43B C44B H44D 109.0 . .
H44C C44B H44D 107.8 . .
O3B C44B C43B 112.8(10) . .
O3B C44B H44C 109.0 . .
O3B C44B H44D 109.0 . .
C41B O3B K1 128.1(12) . .
C44B O3B K1 128.2(13) . .
C44B O3B C41B 103.2(13) . .
C39B C40B H40C 109.7 . .
C39B C40B H40D 109.7 . .
H40C C40B H40D 108.2 . .
O2B C40B C39B 109.9(11) . .
O2B C40B H40C 109.7 . .
O2B C40B H40D 109.7 . .
C40B O2B K1 123.6(9) . .
C37B O2B K1 130.1(10) . .
C37B O2B C40B 106.3(12) . .
O2B C37B H37C 111.1 . .
O2B C37B H37D 111.1 . .
O2B C37B C38B 103.1(13) . .
H37C C37B H37D 109.1 . .
C38B C37B H37C 111.1 . .
C38B C37B H37D 111.1 . .
C39B C38B C37B 104.4(12) . .
C39B C38B H38C 110.9 . .
C39B C38B H38D 110.9 . .
C37B C38B H38C 110.9 . .
C37B C38B H38D 110.9 . .
H38C C38B H38D 108.9 . .
C49A O5A C52A 107.6(13) . .
O5A C52A H52A 110.2 . .
O5A C52A H52B 110.2 . .
O5A C52A C51A 107.5(8) . .
H52A C52A H52B 108.5 . .
C51A C52A H52A 110.2 . .
C51A C52A H52B 110.2 . .
C52A C51A H51A 110.5 . .
C52A C51A H51B 110.5 . .
H51A C51A H51B 108.7 . .
C50A C51A C52A 106.1(4) . .
C50A C51A H51A 110.5 . .
C50A C51A H51B 110.5 . .
O5A C49A H49A 108.9 . .
O5A C49A H49B 108.9 . .
O5A C49A C50A 113.2(6) . .
H49A C49A H49B 107.8 . .
C50A C49A H49A 108.9 . .
C50A C49A H49B 108.9 . .
C51A C50A C49A 105.2(5) . .
C51A C50A H50A 110.7 . .
C51A C50A H50B 110.7 . .
C49A C50A H50A 110.7 . .
C49A C50A H50B 110.7 . .
H50A C50A H50B 108.8 . .
C45A O4A C48A 102.1(4) . .
O4A C45A H45A 111.0 . .
O4A C45A H45B 111.0 . .
H45A C45A H45B 109.0 . .
C46A C45A O4A 103.6(4) . .
C46A C45A H45A 111.0 . .
C46A C45A H45B 111.0 . .
C45A C46A H46A 109.9 . .
C45A C46A H46B 109.9 . .
H46A C46A H46B 108.3 . .
C47A C46A C45A 108.8(3) . .
C47A C46A H46A 109.9 . .
C47A C46A H46B 109.9 . .
C46A C47A H47A 108.9 . .
C46A C47A H47B 108.9 . .
C46A C47A C48A 113.3(5) . .
H47A C47A H47B 107.7 . .
C48A C47A H47A 108.9 . .
C48A C47A H47B 108.9 . .
O4A C48A H48A 112.2 . .
O4A C48A H48B 112.2 . .
C47A C48A O4A 98.0(4) . .
C47A C48A H48A 112.2 . .
C47A C48A H48B 112.2 . .
H48A C48A H48B 109.8 . .
H49C C49B H49D 108.3 . .
C50B C49B H49C 109.9 . .
C50B C49B H49D 109.9 . .
O5B C49B H49C 109.9 . .
O5B C49B H49D 109.9 . .
O5B C49B C50B 109.0(15) . .
C49B C50B H50C 110.4 . .
C49B C50B H50D 110.4 . .
H50C C50B H50D 108.6 . .
C51B C50B C49B 106.7(16) . .
C51B C50B H50C 110.4 . .
C51B C50B H50D 110.4 . .
C50B C51B H51C 111.8 . .
C50B C51B H51D 111.8 . .
C50B C51B C52B 99.8(15) . .
H51C C51B H51D 109.5 . .
C52B C51B H51C 111.8 . .
C52B C51B H51D 111.8 . .
C51B C52B H52C 110.0 . .
C51B C52B H52D 110.0 . .
H52C C52B H52D 108.3 . .
O5B C52B C51B 108.6(13) . .
O5B C52B H52C 110.0 . .
O5B C52B H52D 110.0 . .
C49B O5B C52B 103.6(15) . .
C45B O4B C48B 96.1(8) . .
O4B C45B H45C 112.9 . .
O4B C45B H45D 112.9 . .
H45C C45B H45D 110.4 . .
C46B C45B O4B 93.9(7) . .
C46B C45B H45C 112.9 . .
C46B C45B H45D 112.9 . .
C45B C46B H46C 111.0 . .
C45B C46B H46D 111.0 . .
H46C C46B H46D 109.0 . .
C47B C46B C45B 103.7(9) . .
C47B C46B H46C 111.0 . .
C47B C46B H46D 111.0 . .
C46B C47B H47C 109.0 . .
C46B C47B H47D 109.0 . .
C46B C47B C48B 113.1(7) . .
H47C C47B H47D 107.8 . .
C48B C47B H47C 109.0 . .
C48B C47B H47D 109.0 . .
O4B C48B H48C 112.3 . .
O4B C48B H48D 112.3 . .
C47B C48B O4B 97.3(8) . .
C47B C48B H48C 112.3 . .
C47B C48B H48D 112.3 . .
H48C C48B H48D 109.9 . .
H52E C52C H52F 109.1 . .
C51C C52C H52E 111.1 . .
C51C C52C H52F 111.1 . .
O5C C52C H52E 111.1 . .
O5C C52C H52F 111.1 . .
O5C C52C C51C 103.1(14) . .
C52C C51C H51E 111.7 . .
C52C C51C H51F 111.7 . .
H51E C51C H51F 109.5 . .
C50C C51C C52C 100.4(12) . .
C50C C51C H51E 111.7 . .
C50C C51C H51F 111.7 . .
C51C C50C H50E 111.2 . .
C51C C50C H50F 111.2 . .
C51C C50C C49C 102.7(11) . .
H50E C50C H50F 109.1 . .
C49C C50C H50E 111.2 . .
C49C C50C H50F 111.2 . .
C50C C49C H49E 110.2 . .
C50C C49C H49F 110.2 . .
H49E C49C H49F 108.5 . .
O5C C49C C50C 107.7(9) . .
O5C C49C H49E 110.2 . .
O5C C49C H49F 110.2 . .
C49C O5C C52C 105.5(12) . .

loop_
_geom_bond_atom_site_label_1
_geom_bond_atom_site_label_2
_geom_bond_distance
_geom_bond_site_symmetry_2
Fe1 P1 2.2165(4) .
Fe1 P2 2.1695(5) .
Fe1 P3 2.2167(4) .
Fe1 C0 1.7410(13) .
Fe1 B1 2.3320(14) .
Fe1 H 1.47(3) .
K1 O1 2.7053(11) .
K1 O3A 2.689(9) .
K1 O2A 2.644(4) .
K1 C7 3.4125(13) 4_576
K1 C8 3.3833(14) 4_576
K1 C17 3.0122(14) 4_576
K1 C11 3.2424(14) 4_576
K1 C9 3.3296(15) 4_576
K1 C12 3.2969(12) 4_576
K1 C10 3.2862(15) 4_576
K1 O3B 2.68(2) .
K1 O2B 2.616(11) .
P1 C19 1.8701(12) .
P1 C22 1.8957(13) .
P1 C1 1.8233(13) .
P2 C7 1.8369(13) .
P2 C25 1.8995(13) .
P2 C28 1.8697(13) .
P3 C35 1.9106(14) .
P3 C13 1.8277(13) .
P3 C32 1.8677(14) .
O1 C0 1.1895(16) .
O3A C44A 1.477(10) .
O3A C41A 1.390(10) .
O2A C37A 1.447(7) .
O2A C40A 1.425(7) .
C19 H19 1.0000 .
C19 C20 1.5288(18) .
C19 C21 1.5241(18) .
C22 H22 1.0000 .
C22 C23 1.5323(18) .
C22 C24 1.5322(18) .
C3 H3 0.9500 .
C3 C2 1.392(2) .
C3 C4 1.388(2) .
C2 H2 0.9500 .
C2 C1 1.4011(17) .
C20 H20A 0.9800 .
C20 H20B 0.9800 .
C20 H20C 0.9800 .
C1 C6 1.4094(17) .
C7 K1 3.4124(13) 4_575
C7 C8 1.4061(17) .
C7 C12 1.4087(17) .
C8 K1 3.3833(14) 4_575
C8 H8 0.9500 .
C8 C9 1.3892(19) .
C36 H36A 0.9800 .
C36 H36B 0.9800 .
C36 H36C 0.9800 .
C36 C35 1.529(2) .
C17 K1 3.0122(14) 4_575
C17 H17 0.9500 .
C17 C18 1.4087(17) .
C17 C16 1.3918(19) .
C11 K1 3.2424(14) 4_575
C11 H11 0.9500 .
C11 C12 1.4110(18) .
C11 C10 1.3931(19) .
C23 H23A 0.9800 .
C23 H23B 0.9800 .
C23 H23C 0.9800 .
C9 K1 3.3296(15) 4_575
C9 H9 0.9500 .
C9 C10 1.392(2) .
C12 K1 3.2970(12) 4_575
C12 B1 1.6320(18) .
C18 C13 1.4102(18) .
C18 B1 1.6426(18) .
C4 H4 0.9500 .
C4 C5 1.3930(19) .
C6 C5 1.4082(17) .
C6 B1 1.6384(18) .
C25 H25 1.0000 .
C25 C26 1.5319(19) .
C25 C27 1.5339(19) .
C10 K1 3.2863(15) 4_575
C10 H10 0.9500 .
C21 H21A 0.9800 .
C21 H21B 0.9800 .
C21 H21C 0.9800 .
C5 H5 0.9500 .
C29 H29A 0.9800 .
C29 H29B 0.9800 .
C29 H29C 0.9800 .
C29 C28 1.528(2) .
C35 H35 1.0000 .
C35 C34 1.5362(19) .
C28 H28 1.0000 .
C28 C30 1.5338(19) .
C24 H24A 0.9800 .
C24 H24B 0.9800 .
C24 H24C 0.9800 .
C13 C14 1.3962(18) .
C26 H26A 0.9800 .
C26 H26B 0.9800 .
C26 H26C 0.9800 .
C16 K1 3.4502(15) 4_575
C16 H16 0.9500 .
C16 C15 1.383(2) .
C27 H27A 0.9800 .
C27 H27B 0.9800 .
C27 H27C 0.9800 .
C30 H30A 0.9800 .
C30 H30B 0.9800 .
C30 H30C 0.9800 .
C32 H32 1.0000 .
C32 C31 1.525(2) .
C32 C33 1.535(2) .
C15 H15 0.9500 .
C15 C14 1.395(2) .
C31 H31A 0.9800 .
C31 H31B 0.9800 .
C31 H31C 0.9800 .
C14 H14 0.9500 .
C34 H34A 0.9800 .
C34 H34B 0.9800 .
C34 H34C 0.9800 .
C37A H37A 0.9900 .
C37A H37B 0.9900 .
C37A C38A 1.532(7) .
C33 H33A 0.9800 .
C33 H33B 0.9800 .
C33 H33C 0.9800 .
C44A H44A 0.9900 .
C44A H44B 0.9900 .
C44A C43A 1.499(4) .
C38A H38A 0.9900 .
C38A H38B 0.9900 .
C38A C39A 1.524(5) .
C40A H40A 0.9900 .
C40A H40B 0.9900 .
C40A C39A 1.543(8) .
C41A H41A 0.9900 .
C41A H41B 0.9900 .
C41A C42A 1.546(4) .
C39A H39A 0.9900 .
C39A H39B 0.9900 .
C43A H43A 0.9900 .
C43A H43B 0.9900 .
C43A C42A 1.484(5) .
C42A H42A 0.9900 .
C42A H42B 0.9900 .
C39B H39C 0.9900 .
C39B H39D 0.9900 .
C39B C40B 1.465(15) .
C39B C38B 1.463(17) .
C41B H41C 0.9900 .
C41B H41D 0.9900 .
C41B C42B 1.494(9) .
C41B O3B 1.57(2) .
C42B H42C 0.9900 .
C42B H42D 0.9900 .
C42B C43B 1.432(10) .
C43B H43C 0.9900 .
C43B H43D 0.9900 .
C43B C44B 1.432(10) .
C44B H44C 0.9900 .
C44B H44D 0.9900 .
C44B O3B 1.39(2) .
C40B H40C 0.9900 .
C40B H40D 0.9900 .
C40B O2B 1.444(18) .
O2B C37B 1.40(2) .
C37B H37C 0.9900 .
C37B H37D 0.9900 .
C37B C38B 1.497(18) .
C38B H38C 0.9900 .
C38B H38D 0.9900 .
O5A C52A 1.446(10) .
O5A C49A 1.349(18) .
C52A H52A 0.9900 .
C52A H52B 0.9900 .
C52A C51A 1.511(7) .
C51A H51A 0.9900 .
C51A H51B 0.9900 .
C51A C50A 1.452(7) .
C49A H49A 0.9900 .
C49A H49B 0.9900 .
C49A C50A 1.462(8) .
C50A H50A 0.9900 .
C50A H50B 0.9900 .
O4A C45A 1.536(4) .
O4A C48A 1.551(6) .
C45A H45A 0.9900 .
C45A H45B 0.9900 .
C45A C46A 1.453(7) .
C46A H46A 0.9900 .
C46A H46B 0.9900 .
C46A C47A 1.334(7) .
C47A H47A 0.9900 .
C47A H47B 0.9900 .
C47A C48A 1.505(5) .
C48A H48A 0.9900 .
C48A H48B 0.9900 .
C49B H49C 0.9900 .
C49B H49D 0.9900 .
C49B C50B 1.439(18) .
C49B O5B 1.38(2) .
C50B H50C 0.9900 .
C50B H50D 0.9900 .
C50B C51B 1.412(17) .
C51B H51C 0.9900 .
C51B H51D 0.9900 .
C51B C52B 1.517(18) .
C52B H52C 0.9900 .
C52B H52D 0.9900 .
C52B O5B 1.474(16) .
O4B C45B 1.570(8) .
O4B C48B 1.574(9) .
C45B H45C 0.9900 .
C45B H45D 0.9900 .
C45B C46B 1.513(9) .
C46B H46C 0.9900 .
C46B H46D 0.9900 .
C46B C47B 1.316(11) .
C47B H47C 0.9900 .
C47B H47D 0.9900 .
C47B C48B 1.486(9) .
C48B H48C 0.9900 .
C48B H48D 0.9900 .
C52C H52E 0.9900 .
C52C H52F 0.9900 .
C52C C51C 1.478(16) .
C52C O5C 1.449(12) .
C51C H51E 0.9900 .
C51C H51F 0.9900 .
C51C C50C 1.404(15) .
C50C H50E 0.9900 .
C50C H50F 0.9900 .
C50C C49C 1.427(14) .
C49C H49E 0.9900 .
C49C H49F 0.9900 .
C49C O5C 1.39(2) .
